data_1557504
loop_
_publ_author_name
'Chen, Jian'
'Sekine, Yoshihiro'
'Okazawa, Atsushi'
'Sato, Hiroyasu'
'Kosaka, Wataru'
'Miyasaka, Hitoshi'

_publ_section_title
;
 Chameleonic layered metal--organic frameworks with variable
 charge-ordered states triggered by temperature and guest molecules
;
_journal_issue 14
_journal_name_full 'Chemical Science'
_journal_page_first 3610
_journal_page_last 3618
_journal_paper_doi 10.1039/D0SC00684J
_journal_volume 11
_journal_year 2020
_chemical_formula_moiety 'C42 H56 Cl6 Fe2 N2 O12'
_chemical_formula_sum 'C42 H56 Cl6 Fe2 N2 O12'
_chemical_formula_weight 1105.32
_space_group_crystal_system monoclinic
_space_group_IT_number 14
_space_group_name_Hall '-P 2yn'
_space_group_name_H-M_alt 'P 1 21/n 1'
_atom_sites_solution_hydrogens geom
_atom_sites_solution_primary direct
_atom_sites_solution_secondary difmap
_audit_update_record
;
2019-12-13 deposited with the CCDC.	2020-03-05 downloaded from the CCDC.
;
_cell_angle_alpha 90.0000
_cell_angle_beta 101.859(7)
_cell_angle_gamma 90.0000
_cell_formula_units_Z 2
_cell_length_a 10.8740(9)
_cell_length_b 20.9284(16)
_cell_length_c 12.2372(8)
_cell_measurement_reflns_used 1654
_cell_measurement_temperature 300
_cell_measurement_theta_max 67.15
_cell_measurement_theta_min 4.22
_cell_volume 2725.4(4)
_computing_cell_refinement 'CrysAlisPro 1.171.40.25a (Rigaku OD, 2018)'
_computing_data_collection 'CrysAlisPro 1.171.40.25a (Rigaku OD, 2018)'
_computing_data_reduction 'CrysAlisPro 1.171.40.25a (Rigaku OD, 2018)'
_computing_molecular_graphics 'CrystalStructure 4.3'
_computing_publication_material 'CrystalStructure 4.3 (Rigaku, 2018)'
_computing_structure_refinement 'SHELXL Version 2014/7 (Sheldrick, 2008)'
_computing_structure_solution 'SHELXT Version 2018/2 (Sheldrick, 2014)'
_diffrn_ambient_temperature 300
_diffrn_detector_area_resol_mean 10.000
_diffrn_measured_fraction_theta_full 0.993
_diffrn_measured_fraction_theta_max 0.993
_diffrn_measurement_device_type 'Rigaku XtaLAB Synergy'
_diffrn_measurement_method \w
_diffrn_radiation_type 'Cu K\a'
_diffrn_radiation_wavelength 1.54184
_diffrn_reflns_av_R_equivalents 0.0735
_diffrn_reflns_av_unetI/netI 0.0608
_diffrn_reflns_Laue_measured_fraction_full 0.993
_diffrn_reflns_Laue_measured_fraction_max 0.993
_diffrn_reflns_limit_h_max 12
_diffrn_reflns_limit_h_min -13
_diffrn_reflns_limit_k_max 21
_diffrn_reflns_limit_k_min -25
_diffrn_reflns_limit_l_max 14
_diffrn_reflns_limit_l_min -14
_diffrn_reflns_number 16308
_diffrn_reflns_point_group_measured_fraction_full 0.993
_diffrn_reflns_point_group_measured_fraction_max 0.993
_diffrn_reflns_theta_full 67.684
_diffrn_reflns_theta_max 68.234
_diffrn_reflns_theta_min 4.225
_diffrn_standards_number 0
_exptl_absorpt_coefficient_mu 7.432
_exptl_absorpt_correction_T_max 0.389
_exptl_absorpt_correction_T_min 0.173
_exptl_absorpt_correction_type multi-scan
_exptl_absorpt_process_details
;
CrysAlisPro 1.171.40.25a (Rigaku Oxford Diffraction, 2018)
Empirical absorption correction using spherical harmonics,
 implemented in SCALE3 ABSPACK scaling algorithm.
;
_exptl_crystal_colour black
_exptl_crystal_density_diffrn 1.347
_exptl_crystal_density_method 'not measured'
_exptl_crystal_description hexagonal
_exptl_crystal_F_000 1144.00
_exptl_crystal_size_max 0.383
_exptl_crystal_size_mid 0.237
_exptl_crystal_size_min 0.127
_refine_diff_density_max 0.37
_refine_diff_density_min -0.91
_refine_ls_extinction_method none
_refine_ls_goodness_of_fit_ref 1.012
_refine_ls_hydrogen_treatment constr
_refine_ls_number_parameters 293
_refine_ls_number_reflns 4950
_refine_ls_number_restraints 0
_refine_ls_R_factor_all 0.1177
_refine_ls_R_factor_gt 0.0639
_refine_ls_shift/su_max 0.000
_refine_ls_structure_factor_coef Fsqd
_refine_ls_weighting_details 'w = 1/[\s^2^(Fo^2^)+(0.1045P)^2^] where P=(Fo^2^+2Fc^2^)/3'
_refine_ls_weighting_scheme calc
_refine_ls_wR_factor_gt 0.1583
_refine_ls_wR_factor_ref 0.1899
_reflns_Friedel_coverage 0.000
_reflns_number_gt 2831
_reflns_number_total 4950
_reflns_threshold_expression F^2^>2.0\s(F^2^)
_cod_data_source_file d0sc00684j2.cif
_cod_data_source_block Fe2CA3(NPr4)2-dry-300K
_cod_depositor_comments
;Adding full bibliography for 1557502--1557505.cif.

 Adding full bibliography for 1557502--1557505.cif.
;
_cod_database_code 1557504

loop_
_space_group_symop_id
_space_group_symop_operation_xyz
1 +X,+Y,+Z
2 1/2-X,1/2+Y,1/2-Z
3 -X,-Y,-Z
4 -1/2+X,-1/2-Y,-1/2+Z

loop_
_atom_site_label
_atom_site_type_symbol
_atom_site_fract_x
_atom_site_fract_y
_atom_site_fract_z
_atom_site_U_iso_or_equiv
_atom_site_adp_type
_atom_site_occupancy
_atom_site_site_symmetry_order
_atom_site_calc_flag
_atom_site_refinement_flags_posn
_atom_site_refinement_flags_adp
_atom_site_refinement_flags_occupancy
_atom_site_disorder_assembly
_atom_site_disorder_group
Fe1 Fe 0.95692(7) 0.68764(4) 0.51990(6) 0.0568(3) Uani 1 1 d . . . . .
Cl1 Cl 1.07052(13) 0.67443(7) 0.93607(10) 0.0717(4) Uani 1 1 d . . . . .
Cl2 Cl 1.33611(13) 0.82719(8) 0.60416(11) 0.0789(5) Uani 1 1 d . . . . .
Cl3 Cl 0.70706(13) 0.48031(7) 0.48661(14) 0.0820(5) Uani 1 1 d . . . . .
O1 O 1.0955(3) 0.75129(16) 0.5509(3) 0.0592(9) Uani 1 1 d . . . . .
O2 O 0.9884(3) 0.68765(16) 0.6872(3) 0.0604(9) Uani 1 1 d . . . . .
O3 O 1.3050(3) 0.75680(16) 0.9901(2) 0.0602(9) Uani 1 1 d . . . . .
O4 O 1.4194(3) 0.81272(17) 0.8529(3) 0.0612(9) Uani 1 1 d . . . . .
O5 O 0.8570(3) 0.60259(16) 0.5177(3) 0.0627(9) Uani 1 1 d . . . . .
O6 O 0.9046(3) 0.38173(17) 0.4797(3) 0.0652(9) Uani 1 1 d . . . . .
N1 N 0.6119(4) 0.6392(2) 0.7481(4) 0.0723(12) Uani 1 1 d . . . . .
C1 C 1.1517(4) 0.7530(2) 0.6540(4) 0.0517(12) Uani 1 1 d . . . . .
C2 C 1.0912(4) 0.7169(2) 0.7318(4) 0.0532(12) Uani 1 1 d . . . . .
C3 C 1.1425(5) 0.7164(2) 0.8447(4) 0.0556(12) Uani 1 1 d . . . . .
C4 C 1.2519(5) 0.7514(2) 0.8868(4) 0.0559(12) Uani 1 1 d . . . . .
C5 C 1.3154(5) 0.7853(2) 0.8080(4) 0.0529(12) Uani 1 1 d . . . . .
C6 C 1.2628(5) 0.7855(2) 0.6949(4) 0.0575(12) Uani 1 1 d . . . . .
C7 C 0.9167(4) 0.5521(3) 0.5071(4) 0.0545(12) Uani 1 1 d . . . . .
C8 C 0.8668(4) 0.4915(3) 0.4936(4) 0.0611(13) Uani 1 1 d . . . . .
C9 C 0.9422(5) 0.4387(3) 0.4883(4) 0.0575(13) Uani 1 1 d . . . . .
C10 C 0.7314(6) 0.6092(3) 0.8121(5) 0.091(2) Uani 1 1 d . . . . .
H10A H 0.8016 0.6288 0.7871 0.109 Uiso 1 1 calc R U . . .
H10B H 0.7394 0.6199 0.8904 0.109 Uiso 1 1 calc R U . . .
C11 C 0.7432(8) 0.5383(4) 0.8029(6) 0.111(3) Uani 1 1 d . . . . .
H11A H 0.7378 0.5265 0.7254 0.134 Uiso 1 1 calc R U . . .
H11B H 0.6749 0.5175 0.8290 0.134 Uiso 1 1 calc R U . . .
C12 C 0.8680(9) 0.5159(4) 0.8721(10) 0.181(5) Uani 1 1 d . . . . .
H12A H 0.9350 0.5296 0.8373 0.217 Uiso 1 1 calc R U . . .
H12B H 0.8682 0.4701 0.8771 0.217 Uiso 1 1 calc R U . . .
H12C H 0.8797 0.5339 0.9457 0.217 Uiso 1 1 calc R U . . .
C13 C 0.6049(6) 0.6278(3) 0.6255(4) 0.0766(16) Uani 1 1 d . . . . .
H13A H 0.6852 0.6397 0.6088 0.092 Uiso 1 1 calc R U . . .
H13B H 0.5944 0.5823 0.6120 0.092 Uiso 1 1 calc R U . . .
C14 C 0.5044(6) 0.6615(3) 0.5443(5) 0.090(2) Uani 1 1 d . . . . .
H14A H 0.5171 0.7073 0.5506 0.109 Uiso 1 1 calc R U . . .
H14B H 0.4227 0.6516 0.5602 0.109 Uiso 1 1 calc R U . . .
C15 C 0.5098(7) 0.6396(4) 0.4271(5) 0.106(2) Uani 1 1 d . . . . .
H15A H 0.4557 0.6661 0.3736 0.127 Uiso 1 1 calc R U . . .
H15B H 0.4825 0.5960 0.4173 0.127 Uiso 1 1 calc R U . . .
H15C H 0.5944 0.6430 0.4162 0.127 Uiso 1 1 calc R U . . .
C16 C 0.4961(7) 0.6090(3) 0.7791(6) 0.096(2) Uani 1 1 d . . . . .
H16A H 0.4226 0.6314 0.7386 0.116 Uiso 1 1 calc R U . . .
H16B H 0.4904 0.5652 0.7528 0.116 Uiso 1 1 calc R U . . .
C17 C 0.4894(9) 0.6084(4) 0.9002(7) 0.130(3) Uani 1 1 d . . . . .
H17A H 0.5636 0.5876 0.9427 0.156 Uiso 1 1 calc R U . . .
H17B H 0.4885 0.6520 0.9269 0.156 Uiso 1 1 calc R U . . .
C18 C 0.3749(10) 0.5744(4) 0.9195(10) 0.174(5) Uani 1 1 d . . . . .
H18A H 0.3879 0.5291 0.9171 0.208 Uiso 1 1 calc R U . . .
H18B H 0.3040 0.5862 0.8624 0.208 Uiso 1 1 calc R U . . .
H18C H 0.3592 0.5861 0.9912 0.208 Uiso 1 1 calc R U . . .
C19 C 0.6118(6) 0.7096(3) 0.7762(5) 0.0808(17) Uani 1 1 d . . . . .
H19A H 0.5317 0.7276 0.7395 0.097 Uiso 1 1 calc R U . . .
H19B H 0.6178 0.7139 0.8560 0.097 Uiso 1 1 calc R U . . .
C20 C 0.7146(6) 0.7485(3) 0.7441(5) 0.0835(18) Uani 1 1 d . . . . .
H20A H 0.7154 0.7415 0.6658 0.100 Uiso 1 1 calc R U . . .
H20B H 0.7951 0.7350 0.7879 0.100 Uiso 1 1 calc R U . . .
C21 C 0.6946(6) 0.8195(3) 0.7641(6) 0.097(2) Uani 1 1 d . . . . .
H21A H 0.7598 0.8439 0.7415 0.116 Uiso 1 1 calc R U . . .
H21B H 0.6969 0.8265 0.8420 0.116 Uiso 1 1 calc R U . . .
H21C H 0.6144 0.8326 0.7213 0.116 Uiso 1 1 calc R U . . .

loop_
_atom_site_aniso_label
_atom_site_aniso_U_11
_atom_site_aniso_U_22
_atom_site_aniso_U_33
_atom_site_aniso_U_23
_atom_site_aniso_U_13
_atom_site_aniso_U_12
Fe1 0.0548(5) 0.0645(5) 0.0472(4) -0.0015(4) 0.0014(3) 0.0004(4)
Cl1 0.0735(9) 0.0911(10) 0.0505(7) 0.0051(6) 0.0126(6) -0.0230(7)
Cl2 0.0690(9) 0.1137(12) 0.0508(7) 0.0185(7) 0.0054(6) -0.0228(8)
Cl3 0.0538(7) 0.0745(9) 0.1195(13) -0.0199(8) 0.0221(7) -0.0089(7)
O1 0.061(2) 0.070(2) 0.0418(18) 0.0030(15) 0.0009(15) -0.0052(17)
O2 0.059(2) 0.069(2) 0.0519(19) -0.0010(16) 0.0065(16) -0.0092(17)
O3 0.064(2) 0.073(2) 0.0407(18) -0.0003(15) 0.0041(15) -0.0081(17)
O4 0.054(2) 0.076(2) 0.0500(19) 0.0024(16) 0.0030(15) -0.0099(17)
O5 0.055(2) 0.060(2) 0.072(2) -0.0073(17) 0.0108(17) 0.0033(17)
O6 0.056(2) 0.068(2) 0.069(2) -0.0039(18) 0.0075(17) -0.0047(18)
N1 0.067(3) 0.080(3) 0.071(3) -0.008(2) 0.017(2) 0.002(2)
C1 0.053(3) 0.060(3) 0.041(3) 0.006(2) 0.006(2) 0.000(2)
C2 0.052(3) 0.057(3) 0.049(3) -0.004(2) 0.007(2) 0.001(2)
C3 0.057(3) 0.068(3) 0.041(3) 0.003(2) 0.008(2) -0.004(2)
C4 0.057(3) 0.063(3) 0.047(3) 0.000(2) 0.008(2) 0.001(2)
C5 0.051(3) 0.061(3) 0.044(3) 0.001(2) 0.005(2) 0.002(2)
C6 0.056(3) 0.068(3) 0.047(3) 0.008(2) 0.005(2) -0.003(2)
C7 0.043(3) 0.067(3) 0.053(3) -0.004(2) 0.007(2) -0.005(2)
C8 0.041(2) 0.069(3) 0.073(3) -0.010(3) 0.010(2) -0.001(2)
C9 0.051(3) 0.073(4) 0.047(3) 0.001(2) 0.007(2) -0.009(3)
C10 0.089(5) 0.104(5) 0.072(4) -0.006(3) 0.000(3) 0.012(4)
C11 0.122(6) 0.091(5) 0.107(5) 0.001(4) -0.010(5) 0.022(5)
C12 0.161(9) 0.114(7) 0.225(12) 0.005(7) -0.060(9) 0.046(7)
C13 0.081(4) 0.089(4) 0.057(3) -0.009(3) 0.008(3) 0.005(3)
C14 0.092(5) 0.089(5) 0.083(5) 0.005(3) 0.001(4) 0.002(4)
C15 0.100(5) 0.124(6) 0.082(5) 0.014(4) -0.008(4) -0.022(5)
C16 0.103(5) 0.087(5) 0.105(5) -0.004(4) 0.035(4) -0.006(4)
C17 0.162(8) 0.120(7) 0.131(7) 0.001(5) 0.086(6) -0.027(6)
C18 0.194(11) 0.127(8) 0.237(13) 0.035(8) 0.131(11) 0.004(8)
C19 0.082(4) 0.081(4) 0.083(4) -0.012(3) 0.025(3) -0.006(3)
C20 0.078(4) 0.091(5) 0.086(4) -0.007(3) 0.026(3) -0.006(4)
C21 0.075(4) 0.093(5) 0.121(6) -0.004(4) 0.018(4) -0.007(4)

loop_
_atom_type_symbol
_atom_type_description
_atom_type_scat_dispersion_real
_atom_type_scat_dispersion_imag
_atom_type_scat_source
C C 0.0181 0.0091
;
International Tables for Crystallography
(Vol. C, Tables 4.2.6.8 and 6.1.1.4)
;
H H 0.0000 0.0000
;
International Tables for Crystallography
(Vol. C, Table 6.1.1.4)
;
Cl Cl 0.3639 0.7018
;
International Tables for Crystallography
(Vol. C, Tables 4.2.6.8 and 6.1.1.4)
;
Fe Fe -1.1336 3.1974
;
International Tables for Crystallography
(Vol. C, Tables 4.2.6.8 and 6.1.1.4)
;
N N 0.0311 0.0180
;
International Tables for Crystallography
(Vol. C, Tables 4.2.6.8 and 6.1.1.4)
;
O O 0.0492 0.0322
;
International Tables for Crystallography
(Vol. C, Tables 4.2.6.8 and 6.1.1.4)
;

loop_
_geom_angle_atom_site_label_1
_geom_angle_atom_site_label_2
_geom_angle_atom_site_label_3
_geom_angle
_geom_angle_site_symmetry_1
_geom_angle_site_symmetry_3
_geom_angle_publ_flag
O1 Fe1 O3 102.21(15) . 4_575 ?
O1 Fe1 O4 100.66(14) . 4_575 ?
O3 Fe1 O4 80.08(13) 4_575 4_575 ?
O1 Fe1 O2 80.88(13) . . ?
O3 Fe1 O2 98.50(14) 4_575 . ?
O4 Fe1 O2 178.07(14) 4_575 . ?
O1 Fe1 O5 161.42(14) . . ?
O3 Fe1 O5 94.90(14) 4_575 . ?
O4 Fe1 O5 89.28(14) 4_575 . ?
O2 Fe1 O5 89.55(14) . . ?
O1 Fe1 O6 86.98(15) . 3_766 ?
O3 Fe1 O6 167.32(13) 4_575 3_766 ?
O4 Fe1 O6 89.73(14) 4_575 3_766 ?
O2 Fe1 O6 91.51(14) . 3_766 ?
O5 Fe1 O6 77.32(14) . 3_766 ?
C1 O1 Fe1 113.3(3) . . ?
C2 O2 Fe1 112.5(3) . . ?
C4 O3 Fe1 114.8(3) . 4_676 ?
C5 O4 Fe1 114.4(3) . 4_676 ?
C7 O5 Fe1 116.0(3) . . ?
C9 O6 Fe1 115.9(3) . 3_766 ?
C13 N1 C10 108.3(5) . . ?
C13 N1 C19 112.3(5) . . ?
C10 N1 C19 109.1(5) . . ?
C13 N1 C16 107.9(5) . . ?
C10 N1 C16 111.4(5) . . ?
C19 N1 C16 107.9(5) . . ?
O1 C1 C6 124.9(4) . . ?
O1 C1 C2 115.8(4) . . ?
C6 C1 C2 119.3(4) . . ?
O2 C2 C3 123.8(5) . . ?
O2 C2 C1 115.6(4) . . ?
C3 C2 C1 120.6(4) . . ?
C2 C3 C4 120.1(5) . . ?
C2 C3 Cl1 120.5(4) . . ?
C4 C3 Cl1 119.4(3) . . ?
O3 C4 C3 125.7(5) . . ?
O3 C4 C5 115.1(4) . . ?
C3 C4 C5 119.1(4) . . ?
O4 C5 C6 125.0(5) . . ?
O4 C5 C4 115.0(4) . . ?
C6 C5 C4 120.0(4) . . ?
C5 C6 C1 120.7(5) . . ?
C5 C6 Cl2 119.5(4) . . ?
C1 C6 Cl2 119.8(4) . . ?
O5 C7 C8 125.9(5) . . ?
O5 C7 C9 115.0(4) . 3_766 ?
C8 C7 C9 119.1(5) . 3_766 ?
C7 C8 C9 121.3(5) . . ?
C7 C8 Cl3 119.7(4) . . ?
C9 C8 Cl3 119.0(4) . . ?
O6 C9 C8 125.1(5) . . ?
O6 C9 C7 115.3(5) . 3_766 ?
C8 C9 C7 119.6(5) . 3_766 ?
C11 C10 N1 116.9(5) . . ?
C11 C10 H10A 108.1 . . ?
N1 C10 H10A 108.1 . . ?
C11 C10 H10B 108.1 . . ?
N1 C10 H10B 108.1 . . ?
H10A C10 H10B 107.3 . . ?
C10 C11 C12 110.2(7) . . ?
C10 C11 H11A 109.6 . . ?
C12 C11 H11A 109.6 . . ?
C10 C11 H11B 109.6 . . ?
C12 C11 H11B 109.6 . . ?
H11A C11 H11B 108.1 . . ?
C11 C12 H12A 109.5 . . ?
C11 C12 H12B 109.5 . . ?
H12A C12 H12B 109.5 . . ?
C11 C12 H12C 109.5 . . ?
H12A C12 H12C 109.5 . . ?
H12B C12 H12C 109.5 . . ?
C14 C13 N1 118.0(5) . . ?
C14 C13 H13A 107.8 . . ?
N1 C13 H13A 107.8 . . ?
C14 C13 H13B 107.8 . . ?
N1 C13 H13B 107.8 . . ?
H13A C13 H13B 107.2 . . ?
C13 C14 C15 108.8(6) . . ?
C13 C14 H14A 109.9 . . ?
C15 C14 H14A 109.9 . . ?
C13 C14 H14B 109.9 . . ?
C15 C14 H14B 109.9 . . ?
H14A C14 H14B 108.3 . . ?
C14 C15 H15A 109.5 . . ?
C14 C15 H15B 109.5 . . ?
H15A C15 H15B 109.5 . . ?
C14 C15 H15C 109.5 . . ?
H15A C15 H15C 109.5 . . ?
H15B C15 H15C 109.5 . . ?
C17 C16 N1 117.4(6) . . ?
C17 C16 H16A 107.9 . . ?
N1 C16 H16A 107.9 . . ?
C17 C16 H16B 107.9 . . ?
N1 C16 H16B 107.9 . . ?
H16A C16 H16B 107.2 . . ?
C18 C17 C16 111.8(8) . . ?
C18 C17 H17A 109.3 . . ?
C16 C17 H17A 109.3 . . ?
C18 C17 H17B 109.3 . . ?
C16 C17 H17B 109.3 . . ?
H17A C17 H17B 107.9 . . ?
C17 C18 H18A 109.5 . . ?
C17 C18 H18B 109.5 . . ?
H18A C18 H18B 109.5 . . ?
C17 C18 H18C 109.5 . . ?
H18A C18 H18C 109.5 . . ?
H18B C18 H18C 109.5 . . ?
C20 C19 N1 115.7(5) . . ?
C20 C19 H19A 108.4 . . ?
N1 C19 H19A 108.4 . . ?
C20 C19 H19B 108.4 . . ?
N1 C19 H19B 108.4 . . ?
H19A C19 H19B 107.4 . . ?
C19 C20 C21 110.3(6) . . ?
C19 C20 H20A 109.6 . . ?
C21 C20 H20A 109.6 . . ?
C19 C20 H20B 109.6 . . ?
C21 C20 H20B 109.6 . . ?
H20A C20 H20B 108.1 . . ?
C20 C21 H21A 109.5 . . ?
C20 C21 H21B 109.5 . . ?
H21A C21 H21B 109.5 . . ?
C20 C21 H21C 109.5 . . ?
H21A C21 H21C 109.5 . . ?
H21B C21 H21C 109.5 . . ?

loop_
_geom_bond_atom_site_label_1
_geom_bond_atom_site_label_2
_geom_bond_distance
_geom_bond_site_symmetry_2
_geom_bond_publ_flag
Fe1 O1 1.989(3) . ?
Fe1 O3 1.992(3) 4_575 ?
Fe1 O4 2.000(3) 4_575 ?
Fe1 O2 2.005(3) . ?
Fe1 O5 2.083(3) . ?
Fe1 O6 2.091(4) 3_766 ?
Cl1 C3 1.730(5) . ?
Cl2 C6 1.730(5) . ?
Cl3 C8 1.738(5) . ?
O1 C1 1.284(5) . ?
O2 C2 1.293(6) . ?
O3 C4 1.283(5) . ?
O3 Fe1 1.992(3) 4_676 ?
O4 C5 1.286(6) . ?
O4 Fe1 2.000(3) 4_676 ?
O5 C7 1.261(6) . ?
O6 C9 1.258(6) . ?
O6 Fe1 2.091(4) 3_766 ?
N1 C13 1.505(7) . ?
N1 C10 1.509(7) . ?
N1 C19 1.512(7) . ?
N1 C16 1.525(8) . ?
C1 C6 1.387(7) . ?
C1 C2 1.473(7) . ?
C2 C3 1.379(6) . ?
C3 C4 1.402(7) . ?
C4 C5 1.478(7) . ?
C5 C6 1.385(6) . ?
C7 C8 1.376(7) . ?
C7 C9 1.536(7) 3_766 ?
C8 C9 1.385(7) . ?
C9 C7 1.536(7) 3_766 ?
C10 C11 1.497(9) . ?
C10 H10A 0.9700 . ?
C10 H10B 0.9700 . ?
C11 C12 1.517(10) . ?
C11 H11A 0.9700 . ?
C11 H11B 0.9700 . ?
C12 H12A 0.9600 . ?
C12 H12B 0.9600 . ?
C12 H12C 0.9600 . ?
C13 C14 1.493(8) . ?
C13 H13A 0.9700 . ?
C13 H13B 0.9700 . ?
C14 C15 1.518(9) . ?
C14 H14A 0.9700 . ?
C14 H14B 0.9700 . ?
C15 H15A 0.9600 . ?
C15 H15B 0.9600 . ?
C15 H15C 0.9600 . ?
C16 C17 1.498(9) . ?
C16 H16A 0.9700 . ?
C16 H16B 0.9700 . ?
C17 C18 1.494(11) . ?
C17 H17A 0.9700 . ?
C17 H17B 0.9700 . ?
C18 H18A 0.9600 . ?
C18 H18B 0.9600 . ?
C18 H18C 0.9600 . ?
C19 C20 1.498(8) . ?
C19 H19A 0.9700 . ?
C19 H19B 0.9700 . ?
C20 C21 1.529(8) . ?
C20 H20A 0.9700 . ?
C20 H20B 0.9700 . ?
C21 H21A 0.9600 . ?
C21 H21B 0.9600 . ?
C21 H21C 0.9600 . ?

loop_
_geom_torsion_atom_site_label_1
_geom_torsion_atom_site_label_2
_geom_torsion_atom_site_label_3
_geom_torsion_atom_site_label_4
_geom_torsion
_geom_torsion_site_symmetry_1
_geom_torsion_site_symmetry_2
_geom_torsion_site_symmetry_3
_geom_torsion_site_symmetry_4
_geom_torsion_publ_flag
Fe1 O1 C1 C6 169.4(4) . . . . ?
Fe1 O1 C1 C2 -10.1(5) . . . . ?
Fe1 O2 C2 C3 -171.1(4) . . . . ?
Fe1 O2 C2 C1 10.0(5) . . . . ?
O1 C1 C2 O2 -0.1(7) . . . . ?
C6 C1 C2 O2 -179.6(4) . . . . ?
O1 C1 C2 C3 -179.0(4) . . . . ?
C6 C1 C2 C3 1.5(8) . . . . ?
O2 C2 C3 C4 -177.7(5) . . . . ?
C1 C2 C3 C4 1.1(8) . . . . ?
O2 C2 C3 Cl1 0.7(7) . . . . ?
C1 C2 C3 Cl1 179.5(4) . . . . ?
Fe1 O3 C4 C3 -178.3(4) 4_676 . . . ?
Fe1 O3 C4 C5 2.1(5) 4_676 . . . ?
C2 C3 C4 O3 176.7(5) . . . . ?
Cl1 C3 C4 O3 -1.6(7) . . . . ?
C2 C3 C4 C5 -3.7(8) . . . . ?
Cl1 C3 C4 C5 178.0(4) . . . . ?
Fe1 O4 C5 C6 172.7(4) 4_676 . . . ?
Fe1 O4 C5 C4 -7.9(5) 4_676 . . . ?
O3 C4 C5 O4 3.9(7) . . . . ?
C3 C4 C5 O4 -175.7(4) . . . . ?
O3 C4 C5 C6 -176.6(4) . . . . ?
C3 C4 C5 C6 3.7(7) . . . . ?
O4 C5 C6 C1 178.3(5) . . . . ?
C4 C5 C6 C1 -1.1(8) . . . . ?
O4 C5 C6 Cl2 -2.3(7) . . . . ?
C4 C5 C6 Cl2 178.3(4) . . . . ?
O1 C1 C6 C5 179.1(5) . . . . ?
C2 C1 C6 C5 -1.5(8) . . . . ?
O1 C1 C6 Cl2 -0.4(7) . . . . ?
C2 C1 C6 Cl2 179.1(4) . . . . ?
Fe1 O5 C7 C8 -173.8(4) . . . . ?
Fe1 O5 C7 C9 7.1(5) . . . 3_766 ?
O5 C7 C8 C9 -176.6(5) . . . . ?
C9 C7 C8 C9 2.5(8) 3_766 . . . ?
O5 C7 C8 Cl3 1.6(8) . . . . ?
C9 C7 C8 Cl3 -179.3(4) 3_766 . . . ?
Fe1 O6 C9 C8 -177.7(4) 3_766 . . . ?
Fe1 O6 C9 C7 2.4(5) 3_766 . . 3_766 ?
C7 C8 C9 O6 177.6(5) . . . . ?
Cl3 C8 C9 O6 -0.7(7) . . . . ?
C7 C8 C9 C7 -2.5(8) . . . 3_766 ?
Cl3 C8 C9 C7 179.2(3) . . . 3_766 ?
C13 N1 C10 C11 -62.9(8) . . . . ?
C19 N1 C10 C11 174.7(6) . . . . ?
C16 N1 C10 C11 55.6(8) . . . . ?
N1 C10 C11 C12 -179.9(8) . . . . ?
C10 N1 C13 C14 -171.0(6) . . . . ?
C19 N1 C13 C14 -50.5(7) . . . . ?
C16 N1 C13 C14 68.3(7) . . . . ?
N1 C13 C14 C15 -176.3(5) . . . . ?
C13 N1 C16 C17 173.7(6) . . . . ?
C10 N1 C16 C17 55.0(8) . . . . ?
C19 N1 C16 C17 -64.7(8) . . . . ?
N1 C16 C17 C18 -176.9(7) . . . . ?
C13 N1 C19 C20 -57.2(7) . . . . ?
C10 N1 C19 C20 62.8(7) . . . . ?
C16 N1 C19 C20 -176.0(5) . . . . ?
N1 C19 C20 C21 173.2(5) . . . . ?
